data_4504151
loop_
_publ_author_name
'Barreiro, Elena'
'Casas, Jos\'e S.'
'Couce, Mar\'ia D.'
'S\'anchez, Agust\'in'
'Sordo, Jos\'e'
'Varela, Jos\'e M.'
'V\'azquez-L\'opez, Ezequiel M.'

_publ_section_title
;
 The Influence of 5-Substituents on the Supramolecular Structures of
 Rhodanine Derivatives
;
_journal_issue 10
_journal_name_full 'Crystal Growth &amp; Design'
_journal_page_first 1964
_journal_paper_doi 10.1021/cg060859d
_journal_volume 7
_journal_year 2007
_chemical_formula_sum 'C11 H7 D3 N O2.5 S2.5'
_chemical_formula_weight 279.37
_chemical_name_systematic
;
 ?
;
_space_group_IT_number 15
_symmetry_cell_setting monoclinic
_symmetry_space_group_name_Hall '-C 2yc'
_symmetry_space_group_name_H-M 'C 1 2/c 1'
_atom_sites_solution_hydrogens geom
_atom_sites_solution_primary direct
_atom_sites_solution_secondary difmap
_audit_creation_method SHELXL-97
_cell_angle_alpha 90.00
_cell_angle_beta 106.507(2)
_cell_angle_gamma 90.00
_cell_formula_units_Z 8
_cell_length_a 21.264(3)
_cell_length_b 6.3290(8)
_cell_length_c 18.977(2)
_cell_measurement_temperature 293(2)
_cell_volume 2448.7(5)
_computing_cell_refinement 'Bruker SMART'
_computing_data_collection 'Bruker SMART'
_computing_data_reduction 'Bruker SHELXTL'
_computing_molecular_graphics 'Bruker SHELXTL'
_computing_publication_material 'Bruker SHELXTL'
_computing_structure_refinement 'SHELXL-97 (Sheldrick, 1997)'
_computing_structure_solution 'SHELXS-97 (Sheldrick, 1990)'
_diffrn_ambient_temperature 293(2)
_diffrn_measured_fraction_theta_full 0.955
_diffrn_measured_fraction_theta_max 0.955
_diffrn_measurement_device_type 'CCD area detector'
_diffrn_measurement_method 'phi and omega scans'
_diffrn_radiation_monochromator graphite
_diffrn_radiation_source 'fine-focus sealed tube'
_diffrn_radiation_type MoK\a
_diffrn_radiation_wavelength 0.71073
_diffrn_reflns_av_R_equivalents 0.0512
_diffrn_reflns_av_sigmaI/netI 0.0555
_diffrn_reflns_limit_h_max 25
_diffrn_reflns_limit_h_min -27
_diffrn_reflns_limit_k_max 8
_diffrn_reflns_limit_k_min -7
_diffrn_reflns_limit_l_max 24
_diffrn_reflns_limit_l_min -22
_diffrn_reflns_number 7013
_diffrn_reflns_theta_full 28.03
_diffrn_reflns_theta_max 28.03
_diffrn_reflns_theta_min 2.00
_exptl_absorpt_coefficient_mu 0.511
_exptl_absorpt_correction_T_max 1.000000
_exptl_absorpt_correction_T_min 0.480229
_exptl_absorpt_correction_type multi-scan
_exptl_crystal_colour red
_exptl_crystal_density_diffrn 1.516
_exptl_crystal_density_method 'not measured'
_exptl_crystal_description prism
_exptl_crystal_F_000 1120
_exptl_crystal_size_max .16
_exptl_crystal_size_mid .22
_exptl_crystal_size_min .63
_refine_diff_density_max 0.569
_refine_diff_density_min -0.311
_refine_diff_density_rms 0.096
_refine_ls_extinction_method none
_refine_ls_goodness_of_fit_ref 1.022
_refine_ls_hydrogen_treatment mixed
_refine_ls_matrix_type full
_refine_ls_number_parameters 160
_refine_ls_number_reflns 2840
_refine_ls_number_restraints 0
_refine_ls_restrained_S_all 1.022
_refine_ls_R_factor_all 0.0959
_refine_ls_R_factor_gt 0.0627
_refine_ls_shift/su_max 0.001
_refine_ls_shift/su_mean 0.000
_refine_ls_structure_factor_coef Fsqd
_refine_ls_weighting_details 'calc w=1/[\s^2^(Fo^2^)+(0.1000P)^2^+0.0000P] where P=(Fo^2^+2Fc^2^)/3'
_refine_ls_weighting_scheme calc
_refine_ls_wR_factor_gt 0.1637
_refine_ls_wR_factor_ref 0.1771
_reflns_number_gt 1843
_reflns_number_total 2840
_reflns_threshold_expression >2sigma(I)
_cod_data_source_file cg060859dsi20070710_043617.cif
_cod_data_source_block 2.0.5DMSO
_cod_depositor_comments
;
The following automatic conversions were performed:

'_symmetry_cell_setting' value 'Monoclinic' changed to 'monoclinic'
according to /home/saulius/struct/CIF-dictionaries/cif_core.dic
dictionary named 'cif_core.dic' version 2.4.1 from 2010-06-29.

Automatic conversion script
Id: cif_fix_values 1715 2011-07-08 13:25:40Z adriana 
;
_cod_original_sg_symbol_H-M C2/c
_cod_original_formula_sum 'C11 H7 D3 N O2.50 S2.50'
_cod_database_code 4504151

loop_
_symmetry_equiv_pos_as_xyz
'x, y, z'
'-x, y, -z+1/2'
'x+1/2, y+1/2, z'
'-x+1/2, y+1/2, -z+1/2'
'-x, -y, -z'
'x, -y, z-1/2'
'-x+1/2, -y+1/2, -z'
'x+1/2, -y+1/2, z-1/2'

loop_
_atom_site_label
_atom_site_type_symbol
_atom_site_fract_x
_atom_site_fract_y
_atom_site_fract_z
_atom_site_U_iso_or_equiv
_atom_site_adp_type
_atom_site_occupancy
_atom_site_symmetry_multiplicity
_atom_site_calc_flag
_atom_site_refinement_flags
S1 S 0.33372(4) 0.11020(14) -0.00045(5) 0.0546(3) Uani 1 1 d .
S2 S 0.34612(5) 0.47619(19) 0.10111(6) 0.0738(4) Uani 1 1 d .
N1 N 0.42648(12) 0.3787(4) 0.02040(15) 0.0532(7) Uani 1 1 d .
H1 H 0.4507 0.4869 0.0367 0.064 Uiso 1 1 calc R
O1 O 0.48829(11) 0.2665(4) -0.05317(14) 0.0665(7) Uani 1 1 d .
O2 O 0.43712(12) -0.3542(4) -0.18391(17) 0.0736(8) Uani 1 1 d .
H2 H 0.4527 -0.4631 -0.1953 0.110 Uiso 1 1 calc R
C1 C 0.44142(15) 0.2426(5) -0.02872(18) 0.0506(8) Uani 1 1 d .
C2 C 0.37228(15) 0.3378(5) 0.04270(17) 0.0505(8) Uani 1 1 d .
C3 C 0.39233(15) 0.0719(5) -0.04772(17) 0.0468(7) Uani 1 1 d .
C4 C 0.39806(15) -0.0792(5) -0.09504(18) 0.0503(8) Uani 1 1 d .
H4A H 0.4351 -0.0665 -0.1115 0.060 Uiso 1 1 calc R
C5 C 0.35707(14) -0.2582(5) -0.12510(16) 0.0458(7) Uani 1 1 d .
C6 C 0.37845(16) -0.3978(5) -0.17165(18) 0.0509(8) Uani 1 1 d .
C7 C 0.34045(17) -0.5698(5) -0.20318(19) 0.0563(8) Uani 1 1 d .
H7 H 0.3547 -0.6593 -0.2344 0.068 Uiso 1 1 calc R
C8 C 0.28162(17) -0.6089(6) -0.18859(19) 0.0603(9) Uani 1 1 d .
H8 H 0.2568 -0.7260 -0.2093 0.072 Uiso 1 1 calc R
C9 C 0.25921(18) -0.4739(6) -0.14303(19) 0.0604(9) Uani 1 1 d .
H9 H 0.2193 -0.4991 -0.1335 0.073 Uiso 1 1 calc R
C10 C 0.29695(16) -0.3027(6) -0.11229(18) 0.0551(8) Uani 1 1 d .
H10 H 0.2818 -0.2132 -0.0818 0.066 Uiso 1 1 calc R
S1D S 0.47816(7) -0.8496(3) -0.23175(9) 0.0473(4) Uani 0.50 1 d P
O1D O 0.5000 -0.6232(5) -0.2500 0.0652(9) Uani 1 2 d S
C1D C 0.55095(19) -0.9761(7) -0.1870(3) 0.0822(13) Uani 1 1 d .

loop_
_atom_site_aniso_label
_atom_site_aniso_U_11
_atom_site_aniso_U_22
_atom_site_aniso_U_33
_atom_site_aniso_U_23
_atom_site_aniso_U_13
_atom_site_aniso_U_12
S1 0.0500(5) 0.0566(6) 0.0548(5) -0.0090(4) 0.0111(4) -0.0147(4)
S2 0.0586(6) 0.0792(8) 0.0824(7) -0.0306(5) 0.0184(5) -0.0113(5)
N1 0.0459(14) 0.0475(17) 0.0612(17) -0.0104(13) 0.0069(12) -0.0115(12)
O1 0.0563(14) 0.0636(17) 0.0821(18) -0.0232(13) 0.0235(13) -0.0200(12)
O2 0.0700(16) 0.0584(17) 0.104(2) -0.0235(15) 0.0429(16) -0.0193(13)
C1 0.0487(17) 0.047(2) 0.0521(18) -0.0024(14) 0.0076(15) -0.0052(14)
C2 0.0440(16) 0.0497(19) 0.0503(18) -0.0042(14) 0.0013(14) -0.0051(14)
C3 0.0451(16) 0.0428(18) 0.0475(17) 0.0018(13) 0.0051(13) -0.0054(13)
C4 0.0471(16) 0.0461(19) 0.0541(19) 0.0015(15) 0.0086(14) -0.0050(14)
C5 0.0495(16) 0.0382(17) 0.0463(17) 0.0035(13) 0.0080(14) -0.0040(13)
C6 0.0521(17) 0.0425(19) 0.0559(19) 0.0022(14) 0.0119(15) -0.0077(14)
C7 0.070(2) 0.0404(19) 0.058(2) -0.0033(15) 0.0173(17) -0.0032(16)
C8 0.063(2) 0.047(2) 0.063(2) -0.0034(16) 0.0066(17) -0.0153(16)
C9 0.0576(19) 0.062(2) 0.060(2) -0.0018(17) 0.0145(16) -0.0184(17)
C10 0.0606(19) 0.053(2) 0.0501(19) -0.0055(15) 0.0132(15) -0.0105(16)
S1D 0.0479(8) 0.0423(9) 0.0530(9) 0.0008(6) 0.0165(7) -0.0001(6)
O1D 0.065(2) 0.0354(19) 0.087(3) 0.000 0.0088(18) 0.000
C1D 0.064(2) 0.061(3) 0.098(3) 0.019(2) -0.015(2) 0.0032(19)

loop_
_atom_type_symbol
_atom_type_description
_atom_type_scat_dispersion_real
_atom_type_scat_dispersion_imag
_atom_type_scat_source
C C 0.0033 0.0016 'International Tables Vol C Tables 4.2.6.8 and 6.1.1.4'
H H 0.0000 0.0000 'International Tables Vol C Tables 4.2.6.8 and 6.1.1.4'
O O 0.0106 0.0060 'International Tables Vol C Tables 4.2.6.8 and 6.1.1.4'
S S 0.1246 0.1234 'International Tables Vol C Tables 4.2.6.8 and 6.1.1.4'
N N 0.0061 0.0033 'International Tables Vol C Tables 4.2.6.8 and 6.1.1.4'

loop_
_geom_angle_atom_site_label_1
_geom_angle_atom_site_label_2
_geom_angle_atom_site_label_3
_geom_angle
_geom_angle_site_symmetry_1
_geom_angle_site_symmetry_3
C2 S1 C3 92.69(15) . .
C2 N1 C1 118.2(3) . .
O1 C1 N1 123.5(3) . .
O1 C1 C3 126.5(3) . .
N1 C1 C3 110.0(3) . .
N1 C2 S2 126.3(2) . .
N1 C2 S1 109.8(2) . .
S2 C2 S1 123.9(2) . .
C4 C3 C1 119.6(3) . .
C4 C3 S1 131.0(3) . .
C1 C3 S1 109.4(2) . .
C3 C4 C5 131.7(3) . .
C10 C5 C6 117.1(3) . .
C10 C5 C4 124.7(3) . .
C6 C5 C4 118.2(3) . .
O2 C6 C7 122.4(3) . .
O2 C6 C5 117.0(3) . .
C7 C6 C5 120.6(3) . .
C8 C7 C6 120.3(3) . .
C7 C8 C9 120.3(3) . .
C10 C9 C8 119.0(3) . .
C9 C10 C5 122.5(3) . .
S1D S1D O1D 65.48(7) 2_654 .
S1D S1D C1D 69.38(19) 2_654 2_654
O1D S1D C1D 106.55(19) . 2_654
S1D S1D C1D 65.8(2) 2_654 .
O1D S1D C1D 104.47(17) . .
C1D S1D C1D 105.8(3) 2_654 .
S1D O1D S1D 49.03(15) 2_654 .
S1D C1D S1D 44.81(14) 2_654 .

loop_
_geom_bond_atom_site_label_1
_geom_bond_atom_site_label_2
_geom_bond_distance
_geom_bond_site_symmetry_2
S1 C2 1.743(3) .
S1 C3 1.747(3) .
S2 C2 1.630(3) .
N1 C2 1.361(4) .
N1 C1 1.371(4) .
O1 C1 1.222(4) .
O2 C6 1.361(4) .
C1 C3 1.474(4) .
C3 C4 1.341(4) .
C4 C5 1.444(4) .
C5 C10 1.396(4) .
C5 C6 1.413(4) .
C6 C7 1.386(4) .
C7 C8 1.378(5) .
C8 C9 1.392(5) .
C9 C10 1.375(5) .
S1D S1D 1.307(3) 2_654
S1D O1D 1.575(3) .
S1D C1D 1.692(4) 2_654
S1D C1D 1.736(4) .
O1D S1D 1.575(3) 2_654
C1D S1D 1.692(4) 2_654

loop_
_geom_hbond_atom_site_label_D
_geom_hbond_atom_site_label_H
_geom_hbond_atom_site_label_A
_geom_hbond_distance_DH
_geom_hbond_distance_HA
_geom_hbond_distance_DA
_geom_hbond_angle_DHA
_geom_hbond_site_symmetry_A
O2 H2 O1D 0.82 1.93 2.686(3) 153.7 .
O2 H2 S1D 0.82 2.64 3.445(3) 167.5 .
N1 H1 O1 0.86 2.00 2.841(4) 167.2 5_665
C10 H10 S1 0.93 2.61 3.317(3) 133.1 .
C7 H7 S1D 0.93 2.88 3.592(4) 134.9 .
